data_4307493
loop_
_publ_author_name
'Maribel Arroyo'
'Sylvain Bern\`es'
'Margarita Cer\'on'
'Ver\'onica Cortina'
'Consuelo Mendoza'
'Hugo Torrens'

_publ_contact_author_address
;
Centro de Qu\'imica del Instituto de Ciencias de la BUAP 
Edificio 193 del Complejo de Ciencias 
Ciudad Universitaria 
San Manuel 
72571 Puebla, Pue. 
Mexico
;
_publ_contact_author_email slarroyo@siu.buap.mx
_publ_contact_author_fax (52)2222295551
_publ_contact_author_name 'Arroyo, Maribel'
_publ_contact_author_phone (52)2222295500x7293
_publ_section_title
;
Carbon-Fluorine Bond Cleavage in the Preparation of Osmium(III) and
Osmium(IV) Fluorothiolate Complexes. Fluorine by Fluorine NMR-Assignment
and Fluxional Processes
;
_journal_name_full 'Inorganic Chemistry'
_journal_page_first 4857
_journal_page_last 4867
_journal_paper_doi 10.1021/ic0619660
_journal_volume 46
_journal_year 2007
_chemical_formula_moiety 'C34 H22 F13 O Os P2 S3'
_chemical_formula_sum 'C34 H22 F13 O Os P2 S3'
_chemical_formula_weight 1041.84
_chemical_melting_point 507
_space_group_IT_number 14
_symmetry_cell_setting monoclinic
_symmetry_Int_Tables_number 14
_symmetry_space_group_name_Hall '-P 2yn'
_symmetry_space_group_name_H-M 'P 1 21/n 1'
_atom_sites_solution_hydrogens geom
_atom_sites_solution_primary direct
_atom_sites_solution_secondary difmap
_audit_creation_date 2006-02-15
_audit_creation_method SHELXTL-Plus
_cell_angle_alpha 90.00
_cell_angle_beta 96.036(15)
_cell_angle_gamma 90.00
_cell_formula_units_Z 4
_cell_length_a 8.416(2)
_cell_length_b 19.096(4)
_cell_length_c 22.572(4)
_cell_measurement_reflns_used 59
_cell_measurement_temperature 294(1)
_cell_measurement_theta_max 12.49
_cell_measurement_theta_min 2.09
_cell_volume 3607.5(13)
_computing_cell_refinement XSCANS
_computing_data_collection 'XSCANS (Siemens, 1996)'
_computing_data_reduction XSCANS
_computing_molecular_graphics SHELXTL-Plus
_computing_publication_material SHELXTL-Plus
_computing_structure_refinement SHELXTL-Plus
_computing_structure_solution 'SHELXTL-Plus (Sheldrick, 1998)'
_diffrn_ambient_temperature 294(1)
_diffrn_detector 'Scintillation counter'
_diffrn_measured_fraction_theta_full 1.000
_diffrn_measured_fraction_theta_max 1.000
_diffrn_measurement_device_type 'Bruker P4'
_diffrn_measurement_method '\w scans'
_diffrn_radiation_monochromator graphite
_diffrn_radiation_probe x-ray
_diffrn_radiation_type MoK\a
_diffrn_radiation_wavelength 0.71073
_diffrn_reflns_av_R_equivalents 0.0321
_diffrn_reflns_av_sigmaI/netI 0.0606
_diffrn_reflns_limit_h_max 10
_diffrn_reflns_limit_h_min -1
_diffrn_reflns_limit_k_max 22
_diffrn_reflns_limit_k_min -1
_diffrn_reflns_limit_l_max 26
_diffrn_reflns_limit_l_min -26
_diffrn_reflns_number 8232
_diffrn_reflns_theta_full 24.99
_diffrn_reflns_theta_max 24.99
_diffrn_reflns_theta_min 1.81
_diffrn_source 'fine-focus sealed tube'
_diffrn_source_current 30
_diffrn_source_power 1.5
_diffrn_source_type FN4
_diffrn_source_voltage 50
_diffrn_standards_decay_% 4.21
_diffrn_standards_interval_count 97
_diffrn_standards_number 3
_exptl_absorpt_coefficient_mu 3.894
_exptl_absorpt_correction_T_max 0.676
_exptl_absorpt_correction_T_min 0.573
_exptl_absorpt_correction_type psi-scan
_exptl_absorpt_process_details 'XSCAnS (Bruker, 1998)'
_exptl_crystal_colour blue
_exptl_crystal_density_diffrn 1.918
_exptl_crystal_density_method 'not measured'
_exptl_crystal_description Needle
_exptl_crystal_F_000 2020
_exptl_crystal_size_max 0.7
_exptl_crystal_size_mid 0.1
_exptl_crystal_size_min 0.1
_refine_diff_density_max 1.000
_refine_diff_density_min -0.471
_refine_diff_density_rms 0.105
_refine_ls_extinction_method none
_refine_ls_goodness_of_fit_ref 1.019
_refine_ls_hydrogen_treatment constr
_refine_ls_matrix_type full
_refine_ls_number_parameters 491
_refine_ls_number_reflns 6335
_refine_ls_number_restraints 0
_refine_ls_restrained_S_all 1.019
_refine_ls_R_factor_all 0.0687
_refine_ls_R_factor_gt 0.0370
_refine_ls_shift/su_max 0.001
_refine_ls_shift/su_mean 0.000
_refine_ls_structure_factor_coef Fsqd
_refine_ls_weighting_details 'calc w=1/[\s^2^(Fo^2^)+(0.0221P)^2^] where P=(Fo^2^+2Fc^2^)/3'
_refine_ls_weighting_scheme calc
_refine_ls_wR_factor_gt 0.0663
_refine_ls_wR_factor_ref 0.0752
_reflns_number_gt 4434
_reflns_number_total 6335
_reflns_threshold_expression I>2\s(I)
_cod_data_source_file ic0619660si20061013_021620_4.cif
_cod_data_source_block es6a
_cod_depositor_comments
;
The following automatic conversions were performed:
'_symmetry_cell_setting' value 'Monoclinic' changed to 'monoclinic'
according to '/home/saulius/struct/CIF-dictionaries/cif_core.dic'
dictionary named 'cif_core.dic' version 2.4.1 from 2010-06-29.

Automatic conversion script
Id: cif_fix_enum 1527 2010-12-29 10:47:43Z saulius 
;
_cod_original_cell_volume 3607.4(12)
_cod_original_sg_symbol_H-M 'P 21/n'
_cod_database_code 4307493

loop_
_symmetry_equiv_pos_as_xyz
'x, y, z'
'-x+1/2, y+1/2, -z+1/2'
'-x, -y, -z'
'x-1/2, -y-1/2, z-1/2'

loop_
_atom_site_label
_atom_site_type_symbol
_atom_site_fract_x
_atom_site_fract_y
_atom_site_fract_z
_atom_site_U_iso_or_equiv
_atom_site_adp_type
_atom_site_occupancy
_atom_site_symmetry_multiplicity
_atom_site_calc_flag
_atom_site_refinement_flags
_atom_site_disorder_assembly
_atom_site_disorder_group
Os1 Os 0.22826(3) 0.246439(13) 0.349758(9) 0.03219(8) Uani 1 1 d . . .
P1 P 0.0146(2) 0.29148(9) 0.39763(7) 0.0403(4) Uani 1 1 d . . .
P2 P 0.2246(2) 0.13618(8) 0.39497(7) 0.0421(4) Uani 1 1 d . . .
S3 S 0.3995(2) 0.29279(8) 0.42745(6) 0.0432(4) Uani 1 1 d . . .
S4 S 0.27787(19) 0.34998(8) 0.29402(6) 0.0362(3) Uani 1 1 d . . .
S5 S 0.0392(2) 0.20378(9) 0.27328(6) 0.0465(4) Uani 1 1 d . . .
C11 C -0.1848(8) 0.2561(4) 0.3771(3) 0.064(2) Uani 1 1 d . . .
H11A H -0.2598 0.2793 0.3996 0.096 Uiso 1 1 calc R . .
H11B H -0.1850 0.2069 0.3854 0.096 Uiso 1 1 calc R . .
H11C H -0.2146 0.2636 0.3353 0.096 Uiso 1 1 calc R . .
C12 C 0.0323(10) 0.2845(4) 0.4789(3) 0.064(2) Uani 1 1 d . . .
H12A H -0.0492 0.3123 0.4942 0.096 Uiso 1 1 calc R . .
H12B H 0.1355 0.3010 0.4951 0.096 Uiso 1 1 calc R . .
H12C H 0.0198 0.2364 0.4901 0.096 Uiso 1 1 calc R . .
C13 C -0.0106(8) 0.3852(3) 0.3846(3) 0.0443(16) Uani 1 1 d . . .
C14 C 0.0676(10) 0.4335(4) 0.4230(4) 0.068(2) Uani 1 1 d . . .
H14A H 0.1272 0.4175 0.4574 0.082 Uiso 1 1 calc R . .
C15 C 0.0601(12) 0.5039(5) 0.4120(4) 0.094(3) Uani 1 1 d . . .
H15A H 0.1145 0.5356 0.4380 0.113 Uiso 1 1 calc R . .
C16 C -0.0299(12) 0.5263(5) 0.3614(4) 0.087(3) Uani 1 1 d . . .
H16A H -0.0377 0.5741 0.3540 0.104 Uiso 1 1 calc R . .
C17 C -0.1079(13) 0.4818(5) 0.3219(4) 0.088(3) Uani 1 1 d . . .
H17A H -0.1672 0.4985 0.2877 0.105 Uiso 1 1 calc R . .
C18 C -0.0972(11) 0.4102(4) 0.3336(3) 0.069(2) Uani 1 1 d . . .
H18A H -0.1491 0.3788 0.3067 0.083 Uiso 1 1 calc R . .
C21 C 0.3465(10) 0.1297(4) 0.4667(3) 0.072(2) Uani 1 1 d . . .
H21A H 0.3451 0.0823 0.4809 0.108 Uiso 1 1 calc R . .
H21B H 0.3040 0.1602 0.4950 0.108 Uiso 1 1 calc R . .
H21C H 0.4544 0.1431 0.4620 0.108 Uiso 1 1 calc R . .
C22 C 0.3163(9) 0.0716(3) 0.3506(3) 0.064(2) Uani 1 1 d . . .
H22A H 0.3162 0.0269 0.3700 0.096 Uiso 1 1 calc R . .
H22B H 0.4243 0.0853 0.3464 0.096 Uiso 1 1 calc R . .
H22C H 0.2570 0.0685 0.3120 0.096 Uiso 1 1 calc R . .
C23 C 0.0354(8) 0.0952(3) 0.4077(3) 0.0432(16) Uani 1 1 d . . .
C24 C -0.0604(10) 0.0659(4) 0.3605(3) 0.060(2) Uani 1 1 d . . .
H24A H -0.0267 0.0667 0.3226 0.072 Uiso 1 1 calc R . .
C25 C -0.2050(11) 0.0356(4) 0.3689(4) 0.083(3) Uani 1 1 d . . .
H25A H -0.2692 0.0171 0.3367 0.100 Uiso 1 1 calc R . .
C26 C -0.2540(11) 0.0328(4) 0.4246(5) 0.084(3) Uani 1 1 d . . .
H26A H -0.3502 0.0112 0.4303 0.101 Uiso 1 1 calc R . .
C27 C -0.1632(11) 0.0612(4) 0.4716(4) 0.076(3) Uani 1 1 d . . .
H27A H -0.1997 0.0601 0.5091 0.092 Uiso 1 1 calc R . .
C28 C -0.0162(10) 0.0920(4) 0.4649(3) 0.060(2) Uani 1 1 d . . .
H28A H 0.0467 0.1102 0.4976 0.072 Uiso 1 1 calc R . .
C31 C 0.4548(7) 0.3759(3) 0.4025(2) 0.0400(14) Uani 1 1 d . . .
C32 C 0.5520(8) 0.4187(4) 0.4406(3) 0.0481(17) Uani 1 1 d . . .
F32 F 0.6103(5) 0.3953(2) 0.49510(16) 0.0701(12) Uani 1 1 d . . .
C33 C 0.5896(8) 0.4859(4) 0.4255(3) 0.0533(18) Uani 1 1 d . . .
F33 F 0.6807(6) 0.5265(2) 0.46371(18) 0.0793(13) Uani 1 1 d . . .
C34 C 0.5318(9) 0.5116(3) 0.3699(3) 0.0552(18) Uani 1 1 d . . .
F34 F 0.5694(6) 0.5779(2) 0.35550(19) 0.0788(13) Uani 1 1 d . . .
C35 C 0.4371(8) 0.4701(3) 0.3310(3) 0.0481(17) Uani 1 1 d . . .
F35 F 0.3851(6) 0.49690(19) 0.27782(16) 0.0687(12) Uani 1 1 d . . .
C36 C 0.4021(8) 0.4020(3) 0.3467(2) 0.0384(15) Uani 1 1 d . . .
C41 C 0.4228(7) 0.3127(3) 0.2503(2) 0.0385(14) Uani 1 1 d . . .
C42 C 0.4737(7) 0.2442(4) 0.2652(2) 0.0409(14) Uani 1 1 d . . .
O42 O 0.4236(5) 0.2083(2) 0.30883(17) 0.0427(10) Uani 1 1 d . . .
C43 C 0.5799(8) 0.2139(4) 0.2286(3) 0.0469(16) Uani 1 1 d . . .
F43 F 0.6358(5) 0.1482(2) 0.24193(16) 0.0652(11) Uani 1 1 d . . .
C44 C 0.6251(8) 0.2475(4) 0.1796(3) 0.0542(17) Uani 1 1 d . . .
F44 F 0.7221(5) 0.2146(3) 0.14466(17) 0.0794(13) Uani 1 1 d . . .
C45 C 0.5682(9) 0.3129(4) 0.1645(3) 0.057(2) Uani 1 1 d . . .
F45 F 0.6132(6) 0.3443(3) 0.11520(17) 0.0885(15) Uani 1 1 d . . .
C46 C 0.4675(9) 0.3452(4) 0.1995(3) 0.0500(17) Uani 1 1 d . . .
F46 F 0.4089(6) 0.4086(2) 0.18341(16) 0.0736(13) Uani 1 1 d . . .
C51 C 0.0888(7) 0.2350(3) 0.2037(2) 0.0386(15) Uani 1 1 d . . .
C52 C 0.0335(8) 0.2981(3) 0.1782(3) 0.0449(16) Uani 1 1 d . . .
F52 F -0.0650(5) 0.3388(2) 0.20683(15) 0.0637(11) Uani 1 1 d . . .
C53 C 0.0746(9) 0.3211(4) 0.1237(3) 0.0542(18) Uani 1 1 d . . .
F53 F 0.0189(6) 0.3827(2) 0.10182(17) 0.0840(15) Uani 1 1 d . . .
C54 C 0.1696(9) 0.2797(4) 0.0924(3) 0.058(2) Uani 1 1 d . . .
F54 F 0.2109(6) 0.3022(2) 0.03958(16) 0.0848(15) Uani 1 1 d . . .
C55 C 0.2261(9) 0.2180(4) 0.1156(3) 0.0503(17) Uani 1 1 d . . .
F55 F 0.3228(5) 0.1787(2) 0.08565(16) 0.0735(13) Uani 1 1 d . . .
C56 C 0.1863(8) 0.1967(3) 0.1706(2) 0.0438(16) Uani 1 1 d . . .
F56 F 0.2471(5) 0.13487(19) 0.19129(15) 0.0559(10) Uani 1 1 d . . .

loop_
_atom_site_aniso_label
_atom_site_aniso_U_11
_atom_site_aniso_U_22
_atom_site_aniso_U_33
_atom_site_aniso_U_23
_atom_site_aniso_U_13
_atom_site_aniso_U_12
Os1 0.03181(12) 0.03687(12) 0.02816(10) 0.00157(12) 0.00443(8) 0.00001(14)
P1 0.0408(9) 0.0423(9) 0.0398(8) -0.0013(8) 0.0138(7) -0.0014(8)
P2 0.0442(10) 0.0402(9) 0.0410(8) 0.0061(7) 0.0005(8) -0.0015(8)
S3 0.0451(10) 0.0487(9) 0.0345(7) 0.0030(7) -0.0023(7) -0.0056(8)
S4 0.0361(9) 0.0398(8) 0.0330(7) 0.0026(6) 0.0044(7) -0.0001(7)
S5 0.0441(10) 0.0628(11) 0.0322(7) 0.0011(8) 0.0026(7) -0.0147(9)
C11 0.038(4) 0.068(5) 0.089(5) -0.019(5) 0.020(4) -0.005(4)
C12 0.094(6) 0.059(4) 0.044(4) 0.001(3) 0.031(4) 0.011(5)
C13 0.041(4) 0.048(4) 0.046(4) 0.001(3) 0.014(3) 0.008(3)
C14 0.070(6) 0.051(5) 0.081(5) -0.007(4) -0.003(5) -0.003(4)
C15 0.112(9) 0.054(5) 0.116(8) -0.001(5) 0.005(7) -0.007(6)
C16 0.104(8) 0.055(5) 0.109(8) 0.022(5) 0.040(7) 0.014(6)
C17 0.123(9) 0.086(7) 0.059(5) 0.023(5) 0.030(6) 0.036(7)
C18 0.097(7) 0.066(5) 0.044(4) -0.001(4) 0.006(4) 0.028(5)
C21 0.083(6) 0.063(5) 0.062(4) 0.021(4) -0.024(4) -0.006(5)
C22 0.058(5) 0.048(4) 0.088(5) 0.004(4) 0.021(4) 0.009(4)
C23 0.048(4) 0.029(3) 0.052(4) 0.010(3) 0.006(4) 0.007(3)
C24 0.064(5) 0.051(4) 0.065(5) 0.005(4) 0.006(4) -0.006(4)
C25 0.071(6) 0.079(6) 0.096(7) 0.013(5) -0.012(5) -0.016(5)
C26 0.059(6) 0.069(6) 0.126(8) 0.035(6) 0.019(6) -0.012(5)
C27 0.091(7) 0.061(5) 0.085(6) 0.019(5) 0.045(6) 0.004(5)
C28 0.078(6) 0.049(4) 0.056(4) 0.006(3) 0.021(4) -0.001(4)
C31 0.035(3) 0.044(4) 0.041(3) -0.007(3) 0.005(3) 0.005(3)
C32 0.044(4) 0.056(4) 0.044(4) -0.006(3) 0.001(3) 0.003(4)
F32 0.082(3) 0.073(3) 0.049(2) -0.006(2) -0.023(2) -0.009(3)
C33 0.045(4) 0.050(4) 0.063(4) -0.022(4) -0.003(4) -0.004(4)
F33 0.082(3) 0.070(3) 0.082(3) -0.021(2) -0.013(3) -0.022(3)
C34 0.060(5) 0.036(4) 0.070(5) -0.004(3) 0.006(4) -0.007(4)
F34 0.086(3) 0.045(2) 0.102(3) 0.002(2) -0.009(3) -0.012(2)
C35 0.055(5) 0.040(4) 0.050(4) -0.001(3) 0.008(4) 0.001(3)
F35 0.100(3) 0.046(2) 0.057(2) 0.0128(19) -0.007(2) -0.007(2)
C36 0.044(4) 0.038(3) 0.033(3) -0.004(3) 0.006(3) 0.003(3)
C41 0.036(4) 0.047(4) 0.032(3) 0.000(3) 0.004(3) -0.006(3)
C42 0.029(3) 0.056(4) 0.039(3) -0.013(3) 0.007(2) -0.007(4)
O42 0.043(3) 0.047(2) 0.041(2) 0.002(2) 0.015(2) 0.007(2)
C43 0.036(4) 0.055(4) 0.049(4) -0.009(3) 0.001(3) -0.003(3)
F43 0.059(3) 0.069(3) 0.071(3) -0.014(2) 0.018(2) 0.010(2)
C44 0.040(4) 0.074(5) 0.050(4) -0.021(4) 0.012(3) -0.010(5)
F44 0.068(3) 0.109(3) 0.066(3) -0.028(3) 0.033(2) -0.008(3)
C45 0.059(5) 0.076(5) 0.040(4) -0.002(4) 0.025(4) -0.021(4)
F45 0.102(4) 0.116(4) 0.054(2) 0.005(2) 0.040(3) -0.024(3)
C46 0.057(5) 0.049(4) 0.046(4) 0.005(3) 0.009(3) -0.011(4)
F46 0.100(4) 0.065(3) 0.059(2) 0.016(2) 0.024(2) -0.004(3)
C51 0.032(3) 0.053(4) 0.030(3) 0.003(3) -0.001(3) -0.004(3)
C52 0.039(4) 0.056(4) 0.039(3) -0.002(3) -0.002(3) -0.003(3)
F52 0.053(3) 0.081(3) 0.055(2) -0.006(2) 0.001(2) 0.021(2)
C53 0.061(5) 0.055(4) 0.043(4) 0.013(3) -0.011(4) 0.004(4)
F53 0.109(4) 0.071(3) 0.068(3) 0.019(2) -0.011(3) 0.018(3)
C54 0.066(5) 0.072(5) 0.038(4) 0.007(4) 0.017(4) -0.013(4)
F54 0.108(4) 0.104(4) 0.045(2) 0.025(2) 0.026(2) -0.002(3)
C55 0.058(5) 0.060(4) 0.035(4) -0.003(3) 0.012(3) -0.001(4)
F55 0.091(3) 0.081(3) 0.054(2) -0.012(2) 0.032(2) 0.003(3)
C56 0.043(4) 0.050(4) 0.038(3) -0.003(3) 0.000(3) -0.006(3)
F56 0.066(3) 0.047(2) 0.056(2) 0.0036(18) 0.009(2) 0.005(2)

loop_
_atom_type_symbol
_atom_type_description
_atom_type_scat_dispersion_real
_atom_type_scat_dispersion_imag
_atom_type_scat_source
C C 0.0033 0.0016 'International Tables Vol C Tables 4.2.6.8 and 6.1.1.4'
H H 0.0000 0.0000 'International Tables Vol C Tables 4.2.6.8 and 6.1.1.4'
O O 0.0106 0.0060 'International Tables Vol C Tables 4.2.6.8 and 6.1.1.4'
F F 0.0171 0.0103 'International Tables Vol C Tables 4.2.6.8 and 6.1.1.4'
P P 0.1023 0.0942 'International Tables Vol C Tables 4.2.6.8 and 6.1.1.4'
S S 0.1246 0.1234 'International Tables Vol C Tables 4.2.6.8 and 6.1.1.4'
Os Os -1.2165 7.6030 'International Tables Vol C Tables 4.2.6.8 and 6.1.1.4'

loop_
_geom_angle_atom_site_label_1
_geom_angle_atom_site_label_2
_geom_angle_atom_site_label_3
_geom_angle
_geom_angle_site_symmetry_1
_geom_angle_site_symmetry_3
_geom_angle_publ_flag
O42 Os1 S3 90.70(12) . . ?
O42 Os1 P2 85.77(12) . . ?
S3 Os1 P2 92.82(6) . . ?
O42 Os1 P1 178.21(13) . . ?
S3 Os1 P1 87.57(6) . . ?
P2 Os1 P1 94.74(6) . . ?
O42 Os1 S5 93.26(12) . . ?
S3 Os1 S5 175.96(6) . . ?
P2 Os1 S5 88.26(6) . . ?
P1 Os1 S5 88.46(6) . . ?
O42 Os1 S4 82.43(11) . . ?
S3 Os1 S4 87.34(5) . . ?
P2 Os1 S4 168.20(6) . . ?
P1 Os1 S4 97.05(6) . . ?
S5 Os1 S4 92.40(5) . . ?
C11 P1 C13 103.5(3) . . ?
C11 P1 C12 101.8(4) . . ?
C13 P1 C12 103.3(3) . . ?
C11 P1 Os1 118.3(2) . . ?
C13 P1 Os1 111.5(2) . . ?
C12 P1 Os1 116.6(3) . . ?
C22 P2 C23 103.0(3) . . ?
C22 P2 C21 102.2(4) . . ?
C23 P2 C21 104.4(3) . . ?
C22 P2 Os1 110.2(2) . . ?
C23 P2 Os1 120.4(2) . . ?
C21 P2 Os1 114.5(2) . . ?
C31 S3 Os1 105.4(2) . . ?
C41 S4 C36 101.6(3) . . ?
C41 S4 Os1 97.3(2) . . ?
C36 S4 Os1 103.24(19) . . ?
C51 S5 Os1 109.2(2) . . ?
P1 C11 H11A 109.5 . . ?
P1 C11 H11B 109.5 . . ?
H11A C11 H11B 109.5 . . ?
P1 C11 H11C 109.5 . . ?
H11A C11 H11C 109.5 . . ?
H11B C11 H11C 109.5 . . ?
P1 C12 H12A 109.5 . . ?
P1 C12 H12B 109.5 . . ?
H12A C12 H12B 109.5 . . ?
P1 C12 H12C 109.5 . . ?
H12A C12 H12C 109.5 . . ?
H12B C12 H12C 109.5 . . ?
C18 C13 C14 117.8(7) . . ?
C18 C13 P1 121.1(6) . . ?
C14 C13 P1 120.9(5) . . ?
C15 C14 C13 122.0(8) . . ?
C15 C14 H14A 119.0 . . ?
C13 C14 H14A 119.0 . . ?
C14 C15 C16 118.0(9) . . ?
C14 C15 H15A 121.0 . . ?
C16 C15 H15A 121.0 . . ?
C17 C16 C15 122.8(8) . . ?
C17 C16 H16A 118.6 . . ?
C15 C16 H16A 118.6 . . ?
C16 C17 C18 118.3(8) . . ?
C16 C17 H17A 120.9 . . ?
C18 C17 H17A 120.9 . . ?
C13 C18 C17 121.0(8) . . ?
C13 C18 H18A 119.5 . . ?
C17 C18 H18A 119.5 . . ?
P2 C21 H21A 109.5 . . ?
P2 C21 H21B 109.5 . . ?
H21A C21 H21B 109.5 . . ?
P2 C21 H21C 109.5 . . ?
H21A C21 H21C 109.5 . . ?
H21B C21 H21C 109.5 . . ?
P2 C22 H22A 109.5 . . ?
P2 C22 H22B 109.5 . . ?
H22A C22 H22B 109.5 . . ?
P2 C22 H22C 109.5 . . ?
H22A C22 H22C 109.5 . . ?
H22B C22 H22C 109.5 . . ?
C24 C23 C28 118.5(7) . . ?
C24 C23 P2 119.9(5) . . ?
C28 C23 P2 121.5(5) . . ?
C25 C24 C23 121.0(7) . . ?
C25 C24 H24A 119.5 . . ?
C23 C24 H24A 119.5 . . ?
C26 C25 C24 120.0(8) . . ?
C26 C25 H25A 120.0 . . ?
C24 C25 H25A 120.0 . . ?
C27 C26 C25 120.4(8) . . ?
C27 C26 H26A 119.8 . . ?
C25 C26 H26A 119.8 . . ?
C26 C27 C28 121.2(8) . . ?
C26 C27 H27A 119.4 . . ?
C28 C27 H27A 119.4 . . ?
C27 C28 C23 118.9(7) . . ?
C27 C28 H28A 120.6 . . ?
C23 C28 H28A 120.6 . . ?
C36 C31 C32 117.6(6) . . ?
C36 C31 S3 123.0(5) . . ?
C32 C31 S3 119.4(5) . . ?
F32 C32 C33 117.6(6) . . ?
F32 C32 C31 120.2(6) . . ?
C33 C32 C31 122.2(6) . . ?
F33 C33 C32 120.8(6) . . ?
F33 C33 C34 120.1(6) . . ?
C32 C33 C34 119.1(6) . . ?
F34 C34 C35 121.4(6) . . ?
F34 C34 C33 118.6(6) . . ?
C35 C34 C33 120.0(6) . . ?
F35 C35 C34 117.9(6) . . ?
F35 C35 C36 122.0(6) . . ?
C34 C35 C36 120.1(6) . . ?
C31 C36 C35 120.9(6) . . ?
C31 C36 S4 120.8(5) . . ?
C35 C36 S4 118.2(5) . . ?
C46 C41 C42 120.7(6) . . ?
C46 C41 S4 122.4(5) . . ?
C42 C41 S4 116.4(4) . . ?
O42 C42 C41 123.8(5) . . ?
O42 C42 C43 120.1(6) . . ?
C41 C42 C43 116.1(6) . . ?
C42 O42 Os1 118.6(4) . . ?
F43 C43 C44 119.5(6) . . ?
F43 C43 C42 118.5(6) . . ?
C44 C43 C42 122.0(7) . . ?
F44 C44 C43 119.4(7) . . ?
F44 C44 C45 119.9(6) . . ?
C43 C44 C45 120.7(6) . . ?
F45 C45 C46 121.5(7) . . ?
F45 C45 C44 119.2(6) . . ?
C46 C45 C44 119.3(6) . . ?
F46 C46 C45 118.8(6) . . ?
F46 C46 C41 120.1(6) . . ?
C45 C46 C41 121.0(7) . . ?
C56 C51 C52 115.3(5) . . ?
C56 C51 S5 120.8(5) . . ?
C52 C51 S5 123.9(5) . . ?
F52 C52 C53 117.7(6) . . ?
F52 C52 C51 119.8(5) . . ?
C53 C52 C51 122.5(6) . . ?
F53 C53 C54 121.0(6) . . ?
F53 C53 C52 119.7(7) . . ?
C54 C53 C52 119.2(6) . . ?
F54 C54 C55 120.4(7) . . ?
F54 C54 C53 119.5(7) . . ?
C55 C54 C53 120.1(6) . . ?
F55 C55 C54 119.9(6) . . ?
F55 C55 C56 120.4(6) . . ?
C54 C55 C56 119.7(6) . . ?
F56 C56 C51 120.2(5) . . ?
F56 C56 C55 116.7(6) . . ?
C51 C56 C55 123.1(6) . . ?

loop_
_geom_bond_atom_site_label_1
_geom_bond_atom_site_label_2
_geom_bond_distance
_geom_bond_site_symmetry_2
_geom_bond_publ_flag
Os1 O42 2.099(4) . ?
Os1 S3 2.3247(16) . ?
Os1 P2 2.3414(16) . ?
Os1 P1 2.3559(17) . ?
Os1 S5 2.3659(16) . ?
Os1 S4 2.4035(15) . ?
P1 C11 1.823(7) . ?
P1 C13 1.823(7) . ?
P1 C12 1.829(6) . ?
P2 C22 1.811(7) . ?
P2 C23 1.824(7) . ?
P2 C21 1.828(6) . ?
S3 C31 1.762(6) . ?
S4 C41 1.795(6) . ?
S4 C36 1.799(6) . ?
S5 C51 1.771(6) . ?
C11 H11A 0.9600 . ?
C11 H11B 0.9600 . ?
C11 H11C 0.9600 . ?
C12 H12A 0.9600 . ?
C12 H12B 0.9600 . ?
C12 H12C 0.9600 . ?
C13 C18 1.381(9) . ?
C13 C14 1.383(9) . ?
C14 C15 1.367(11) . ?
C14 H14A 0.9300 . ?
C15 C16 1.370(12) . ?
C15 H15A 0.9300 . ?
C16 C17 1.352(12) . ?
C16 H16A 0.9300 . ?
C17 C18 1.392(11) . ?
C17 H17A 0.9300 . ?
C18 H18A 0.9300 . ?
C21 H21A 0.9600 . ?
C21 H21B 0.9600 . ?
C21 H21C 0.9600 . ?
C22 H22A 0.9600 . ?
C22 H22B 0.9600 . ?
C22 H22C 0.9600 . ?
C23 C24 1.385(9) . ?
C23 C28 1.404(8) . ?
C24 C25 1.378(11) . ?
C24 H24A 0.9300 . ?
C25 C26 1.363(11) . ?
C25 H25A 0.9300 . ?
C26 C27 1.355(11) . ?
C26 H26A 0.9300 . ?
C27 C28 1.393(11) . ?
C27 H27A 0.9300 . ?
C28 H28A 0.9300 . ?
C31 C36 1.383(8) . ?
C31 C32 1.388(8) . ?
C32 F32 1.352(7) . ?
C32 C33 1.375(9) . ?
C33 F33 1.340(7) . ?
C33 C34 1.386(9) . ?
C34 F34 1.354(7) . ?
C34 C35 1.372(9) . ?
C35 F35 1.336(7) . ?
C35 C36 1.388(8) . ?
C41 C46 1.389(8) . ?
C41 C42 1.406(8) . ?
C42 O42 1.306(7) . ?
C42 C43 1.405(8) . ?
C43 F43 1.362(8) . ?
C43 C44 1.368(9) . ?
C44 F44 1.349(7) . ?
C44 C45 1.368(10) . ?
C45 F45 1.352(7) . ?
C45 C46 1.365(9) . ?
C46 F46 1.343(8) . ?
C51 C56 1.377(8) . ?
C51 C52 1.392(8) . ?
C52 F52 1.350(7) . ?
C52 C53 1.385(8) . ?
C53 F53 1.341(7) . ?
C53 C54 1.372(10) . ?
C54 F54 1.346(7) . ?
C54 C55 1.356(10) . ?
C55 F55 1.341(7) . ?
C55 C56 1.380(8) . ?
C56 F56 1.351(7) . ?

loop_
_geom_torsion_atom_site_label_1
_geom_torsion_atom_site_label_2
_geom_torsion_atom_site_label_3
_geom_torsion_atom_site_label_4
_geom_torsion
_geom_torsion_site_symmetry_1
_geom_torsion_site_symmetry_2
_geom_torsion_site_symmetry_3
_geom_torsion_site_symmetry_4
_geom_torsion_publ_flag
S3 Os1 P1 C11 -161.6(3) . . . . ?
P2 Os1 P1 C11 -68.9(3) . . . . ?
S5 Os1 P1 C11 19.2(3) . . . . ?
S4 Os1 P1 C11 111.4(3) . . . . ?
S3 Os1 P1 C13 78.6(2) . . . . ?
P2 Os1 P1 C13 171.2(2) . . . . ?
S5 Os1 P1 C13 -100.7(2) . . . . ?
S4 Os1 P1 C13 -8.4(2) . . . . ?
S3 Os1 P1 C12 -39.6(3) . . . . ?
P2 Os1 P1 C12 53.0(3) . . . . ?
S5 Os1 P1 C12 141.1(3) . . . . ?
S4 Os1 P1 C12 -126.6(3) . . . . ?
O42 Os1 P2 C22 -24.3(3) . . . . ?
S3 Os1 P2 C22 -114.8(3) . . . . ?
P1 Os1 P2 C22 157.4(3) . . . . ?
S5 Os1 P2 C22 69.1(3) . . . . ?
S4 Os1 P2 C22 -24.3(4) . . . . ?
O42 Os1 P2 C23 -143.9(3) . . . . ?
S3 Os1 P2 C23 125.6(2) . . . . ?
P1 Os1 P2 C23 37.8(3) . . . . ?
S5 Os1 P2 C23 -50.5(2) . . . . ?
S4 Os1 P2 C23 -143.9(3) . . . . ?
O42 Os1 P2 C21 90.3(3) . . . . ?
S3 Os1 P2 C21 -0.2(3) . . . . ?
P1 Os1 P2 C21 -88.0(3) . . . . ?
S5 Os1 P2 C21 -176.3(3) . . . . ?
S4 Os1 P2 C21 90.3(4) . . . . ?
O42 Os1 S3 C31 85.5(2) . . . . ?
P2 Os1 S3 C31 171.3(2) . . . . ?
P1 Os1 S3 C31 -94.1(2) . . . . ?
S4 Os1 S3 C31 3.1(2) . . . . ?
O42 Os1 S4 C41 8.7(2) . . . . ?
S3 Os1 S4 C41 99.8(2) . . . . ?
P2 Os1 S4 C41 8.7(4) . . . . ?
P1 Os1 S4 C41 -173.0(2) . . . . ?
S5 Os1 S4 C41 -84.2(2) . . . . ?
O42 Os1 S4 C36 -95.1(2) . . . . ?
S3 Os1 S4 C36 -4.0(2) . . . . ?
P2 Os1 S4 C36 -95.1(3) . . . . ?
P1 Os1 S4 C36 83.2(2) . . . . ?
S5 Os1 S4 C36 171.9(2) . . . . ?
O42 Os1 S5 C51 -53.5(2) . . . . ?
P2 Os1 S5 C51 -139.2(2) . . . . ?
P1 Os1 S5 C51 126.0(2) . . . . ?
S4 Os1 S5 C51 29.0(2) . . . . ?
C11 P1 C13 C18 -44.3(6) . . . . ?
C12 P1 C13 C18 -150.1(6) . . . . ?
Os1 P1 C13 C18 84.0(6) . . . . ?
C11 P1 C13 C14 141.2(6) . . . . ?
C12 P1 C13 C14 35.4(7) . . . . ?
Os1 P1 C13 C14 -90.5(6) . . . . ?
C18 C13 C14 C15 0.5(12) . . . . ?
P1 C13 C14 C15 175.1(7) . . . . ?
C13 C14 C15 C16 0.8(15) . . . . ?
C14 C15 C16 C17 -1.5(16) . . . . ?
C15 C16 C17 C18 0.7(15) . . . . ?
C14 C13 C18 C17 -1.3(12) . . . . ?
P1 C13 C18 C17 -175.9(7) . . . . ?
C16 C17 C18 C13 0.7(14) . . . . ?
C22 P2 C23 C24 -48.0(6) . . . . ?
C21 P2 C23 C24 -154.4(6) . . . . ?
Os1 P2 C23 C24 75.2(6) . . . . ?
C22 P2 C23 C28 131.6(6) . . . . ?
C21 P2 C23 C28 25.1(6) . . . . ?
Os1 P2 C23 C28 -105.3(5) . . . . ?
C28 C23 C24 C25 1.4(11) . . . . ?
P2 C23 C24 C25 -179.0(6) . . . . ?
C23 C24 C25 C26 -1.5(12) . . . . ?
C24 C25 C26 C27 1.7(14) . . . . ?
C25 C26 C27 C28 -1.9(13) . . . . ?
C26 C27 C28 C23 1.9(12) . . . . ?
C24 C23 C28 C27 -1.6(10) . . . . ?
P2 C23 C28 C27 178.9(5) . . . . ?
Os1 S3 C31 C36 -1.2(6) . . . . ?
Os1 S3 C31 C32 176.9(5) . . . . ?
C36 C31 C32 F32 -178.4(6) . . . . ?
S3 C31 C32 F32 3.4(8) . . . . ?
C36 C31 C32 C33 3.2(10) . . . . ?
S3 C31 C32 C33 -175.0(5) . . . . ?
F32 C32 C33 F33 0.0(10) . . . . ?
C31 C32 C33 F33 178.5(6) . . . . ?
F32 C32 C33 C34 180.0(6) . . . . ?
C31 C32 C33 C34 -1.6(11) . . . . ?
F33 C33 C34 F34 -0.1(11) . . . . ?
C32 C33 C34 F34 179.9(6) . . . . ?
F33 C33 C34 C35 -179.3(6) . . . . ?
C32 C33 C34 C35 0.7(11) . . . . ?
F34 C34 C35 F35 1.2(10) . . . . ?
C33 C34 C35 F35 -179.6(6) . . . . ?
F34 C34 C35 C36 179.2(6) . . . . ?
C33 C34 C35 C36 -1.5(11) . . . . ?
C32 C31 C36 C35 -4.0(9) . . . . ?
S3 C31 C36 C35 174.2(5) . . . . ?
C32 C31 C36 S4 179.2(5) . . . . ?
S3 C31 C36 S4 -2.7(8) . . . . ?
F35 C35 C36 C31 -178.8(6) . . . . ?
C34 C35 C36 C31 3.2(10) . . . . ?
F35 C35 C36 S4 -1.8(9) . . . . ?
C34 C35 C36 S4 -179.8(5) . . . . ?
C41 S4 C36 C31 -95.7(5) . . . . ?
Os1 S4 C36 C31 4.8(5) . . . . ?
C41 S4 C36 C35 87.4(6) . . . . ?
Os1 S4 C36 C35 -172.1(5) . . . . ?
C36 S4 C41 C46 -90.1(6) . . . . ?
Os1 S4 C41 C46 164.7(5) . . . . ?
C36 S4 C41 C42 98.1(5) . . . . ?
Os1 S4 C41 C42 -7.1(5) . . . . ?
C46 C41 C42 O42 -173.0(6) . . . . ?
S4 C41 C42 O42 -1.1(8) . . . . ?
C46 C41 C42 C43 4.5(9) . . . . ?
S4 C41 C42 C43 176.4(4) . . . . ?
C41 C42 O42 Os1 11.0(7) . . . . ?
C43 C42 O42 Os1 -166.4(4) . . . . ?
S3 Os1 O42 C42 -99.1(4) . . . . ?
P2 Os1 O42 C42 168.2(4) . . . . ?
S5 Os1 O42 C42 80.2(4) . . . . ?
S4 Os1 O42 C42 -11.8(4) . . . . ?
O42 C42 C43 F43 -3.9(8) . . . . ?
C41 C42 C43 F43 178.6(5) . . . . ?
O42 C42 C43 C44 174.5(6) . . . . ?
C41 C42 C43 C44 -3.0(9) . . . . ?
F43 C43 C44 F44 1.1(9) . . . . ?
C42 C43 C44 F44 -177.3(5) . . . . ?
F43 C43 C44 C45 178.7(6) . . . . ?
C42 C43 C44 C45 0.3(10) . . . . ?
F44 C44 C45 F45 -1.4(10) . . . . ?
C43 C44 C45 F45 -178.9(6) . . . . ?
F44 C44 C45 C46 178.7(6) . . . . ?
C43 C44 C45 C46 1.2(10) . . . . ?
F45 C45 C46 F46 1.9(10) . . . . ?
C44 C45 C46 F46 -178.2(6) . . . . ?
F45 C45 C46 C41 -179.6(6) . . . . ?
C44 C45 C46 C41 0.3(10) . . . . ?
C42 C41 C46 F46 175.2(6) . . . . ?
S4 C41 C46 F46 3.8(9) . . . . ?
C42 C41 C46 C45 -3.2(10) . . . . ?
S4 C41 C46 C45 -174.6(5) . . . . ?
Os1 S5 C51 C56 91.2(5) . . . . ?
Os1 S5 C51 C52 -89.3(5) . . . . ?
C56 C51 C52 F52 178.9(5) . . . . ?
S5 C51 C52 F52 -0.6(8) . . . . ?
C56 C51 C52 C53 -0.6(9) . . . . ?
S5 C51 C52 C53 179.9(5) . . . . ?
F52 C52 C53 F53 1.3(9) . . . . ?
C51 C52 C53 F53 -179.2(6) . . . . ?
F52 C52 C53 C54 -177.6(6) . . . . ?
C51 C52 C53 C54 2.0(10) . . . . ?
F53 C53 C54 F54 1.7(11) . . . . ?
C52 C53 C54 F54 -179.5(6) . . . . ?
F53 C53 C54 C55 179.2(7) . . . . ?
C52 C53 C54 C55 -2.0(11) . . . . ?
F54 C54 C55 F55 -0.6(11) . . . . ?
C53 C54 C55 F55 -178.0(7) . . . . ?
F54 C54 C55 C56 178.1(6) . . . . ?
C53 C54 C55 C56 0.7(11) . . . . ?
C52 C51 C56 F56 179.7(5) . . . . ?
S5 C51 C56 F56 -0.8(8) . . . . ?
C52 C51 C56 C55 -0.8(9) . . . . ?
S5 C51 C56 C55 178.7(5) . . . . ?
F55 C55 C56 F56 -1.0(9) . . . . ?
C54 C55 C56 F56 -179.7(6) . . . . ?
F55 C55 C56 C51 179.5(6) . . . . ?
C54 C55 C56 C51 0.8(10) . . . . ?
